data_4127187
loop_
_publ_author_name
'Wang, Lei'
'Chen, Mingjie'
'Zhang, Peichao'
'Li, Wenbo'
'Zhang, Junliang'

_publ_section_title
;
 Palladium/PC-Phos-Catalyzed Enantioselective Arylation of General
 Sulfenate Anions: Scope and Synthetic Applications.
;
_journal_name_full 'Journal of the American Chemical Society'
_journal_paper_doi 10.1021/jacs.8b00178
_journal_year 2018
_chemical_absolute_configuration ad
_chemical_formula_sum 'C42 H48 Cl2 N O2 P Pd S'
_chemical_formula_weight 839.14
_chemical_name_systematic
; 
 ? 
;
_space_group_IT_number 19
_symmetry_cell_setting orthorhombic
_symmetry_space_group_name_Hall 'P 2ac 2ab'
_symmetry_space_group_name_H-M 'P 21 21 21'
_atom_sites_solution_hydrogens geom
_atom_sites_solution_primary direct
_atom_sites_solution_secondary difmap
_audit_creation_method SHELXL-97
_cell_angle_alpha 90.00
_cell_angle_beta 90.00
_cell_angle_gamma 90.00
_cell_formula_units_Z 4
_cell_length_a 12.2396(6)
_cell_length_b 12.5554(6)
_cell_length_c 25.4446(12)
_cell_measurement_reflns_used 9970
_cell_measurement_temperature 296(2)
_cell_measurement_theta_max 25.89
_cell_measurement_theta_min 2.28
_cell_volume 3910.1(3)
_computing_structure_refinement 'SHELXL-97 (Sheldrick, 2008)'
_computing_structure_solution 'SHELXS-97 (Sheldrick, 2008)'
_diffrn_ambient_temperature 296(2)
_diffrn_measured_fraction_theta_full 0.999
_diffrn_measured_fraction_theta_max 0.999
_diffrn_measurement_device_type 'Bruker Apex II CCD'
_diffrn_radiation_monochromator graphite
_diffrn_radiation_source 'fine-focus sealed tube'
_diffrn_radiation_type MoK\a
_diffrn_radiation_wavelength 0.71073
_diffrn_reflns_av_R_equivalents 0.0547
_diffrn_reflns_av_sigmaI/netI 0.0312
_diffrn_reflns_limit_h_max 14
_diffrn_reflns_limit_h_min -14
_diffrn_reflns_limit_k_max 14
_diffrn_reflns_limit_k_min -12
_diffrn_reflns_limit_l_max 30
_diffrn_reflns_limit_l_min -30
_diffrn_reflns_number 44795
_diffrn_reflns_theta_full 25.01
_diffrn_reflns_theta_max 25.01
_diffrn_reflns_theta_min 1.81
_exptl_absorpt_coefficient_mu 0.742
_exptl_absorpt_correction_T_max 0.8304
_exptl_absorpt_correction_T_min 0.7171
_exptl_absorpt_correction_type multi-scan
_exptl_absorpt_process_details sadabs
_exptl_crystal_colour colorless
_exptl_crystal_density_diffrn 1.425
_exptl_crystal_density_method 'not measured'
_exptl_crystal_description block
_exptl_crystal_F_000 1736
_exptl_crystal_size_max 0.48
_exptl_crystal_size_mid 0.46
_exptl_crystal_size_min 0.26
_refine_diff_density_max 0.438
_refine_diff_density_min -0.293
_refine_diff_density_rms 0.048
_refine_ls_abs_structure_details 'Flack H D (1983), Acta Cryst. A39, 876-881'
_refine_ls_abs_structure_Flack -0.02(2)
_refine_ls_extinction_method none
_refine_ls_goodness_of_fit_ref 1.074
_refine_ls_hydrogen_treatment constr
_refine_ls_matrix_type full
_refine_ls_number_parameters 451
_refine_ls_number_reflns 6893
_refine_ls_number_restraints 0
_refine_ls_restrained_S_all 1.074
_refine_ls_R_factor_all 0.0369
_refine_ls_R_factor_gt 0.0301
_refine_ls_shift/su_max 0.001
_refine_ls_shift/su_mean 0.000
_refine_ls_structure_factor_coef Fsqd
_refine_ls_weighting_details 'calc w=1/[\s^2^(Fo^2^)+(0.0272P)^2^+1.7082P] where P=(Fo^2^+2Fc^2^)/3'
_refine_ls_weighting_scheme calc
_refine_ls_wR_factor_gt 0.0631
_refine_ls_wR_factor_ref 0.0671
_reflns_number_gt 6281
_reflns_number_total 6893
_reflns_threshold_expression >2sigma(I)
_cod_data_source_file ja8b00178_si_005.cif
_cod_data_source_block z
_cod_depositor_comments
;
The following automatic conversions were performed:

'_symmetry_cell_setting' value 'Orthorhombic' changed to
'orthorhombic' according to
/home/data/users/saulius/crontab/automatic-downloads/rss-feeds/ACS/lib/dictionaries/cif_core.dic
dictionary named 'cif_core.dic' version 2.4.2 from 2011-04-26.

Automatic conversion script
Id: cif_fix_values 4973 2017-02-22 13:04:09Z antanas 
;
_cod_original_sg_symbol_H-M P2(1)2(1)2(1)
_cod_database_code 4127187

loop_
_symmetry_equiv_pos_as_xyz
'x, y, z'
'-x+1/2, -y, z+1/2'
'-x, y+1/2, -z+1/2'
'x+1/2, -y+1/2, -z'

loop_
_atom_site_label
_atom_site_type_symbol
_atom_site_fract_x
_atom_site_fract_y
_atom_site_fract_z
_atom_site_U_iso_or_equiv
_atom_site_adp_type
_atom_site_occupancy
_atom_site_symmetry_multiplicity
_atom_site_calc_flag
_atom_site_refinement_flags
Pd1 Pd 0.162095(19) 0.45628(2) 0.104836(10) 0.03657(7) Uani 1 1 d .
P1 P 0.33848(7) 0.41907(6) 0.10098(3) 0.03188(16) Uani 1 1 d .
S1 S -0.04014(6) 0.54780(8) 0.16611(3) 0.0414(2) Uani 1 1 d .
O1 O -0.00399(17) 0.5121(2) 0.11199(10) 0.0517(7) Uani 1 1 d .
O2 O 0.32518(19) 0.64540(16) 0.12950(8) 0.0350(5) Uani 1 1 d .
N1 N 0.0240(2) 0.6580(2) 0.18325(11) 0.0396(7) Uani 1 1 d .
H1A H -0.0098 0.7180 0.1836 0.048 Uiso 1 1 calc R
C1 C 0.2834(3) 0.7461(3) 0.14006(12) 0.0335(7) Uani 1 1 d .
C2 C 0.1953(2) 0.7514(3) 0.17482(12) 0.0338(8) Uani 1 1 d .
C3 C 0.1512(3) 0.8505(3) 0.18537(13) 0.0433(8) Uani 1 1 d .
H3A H 0.0911 0.8555 0.2076 0.052 Uiso 1 1 calc R
C4 C 0.1938(3) 0.9419(3) 0.16384(15) 0.0514(9) Uani 1 1 d .
H4A H 0.1641 1.0079 0.1722 0.062 Uiso 1 1 calc R
C5 C 0.2812(3) 0.9345(3) 0.12970(15) 0.0496(9) Uani 1 1 d .
H5A H 0.3103 0.9963 0.1152 0.059 Uiso 1 1 calc R
C6 C 0.3264(3) 0.8371(3) 0.11653(12) 0.0386(8) Uani 1 1 d .
C7 C 0.4186(3) 0.8325(3) 0.07669(14) 0.0412(8) Uani 1 1 d .
C8 C 0.4479(3) 0.7185(3) 0.06363(13) 0.0401(8) Uani 1 1 d .
C9 C 0.5233(3) 0.6950(3) 0.02465(16) 0.0580(11) Uani 1 1 d .
H9A H 0.5603 0.7507 0.0084 0.070 Uiso 1 1 calc R
C10 C 0.5452(4) 0.5934(4) 0.00923(18) 0.0650(12) Uani 1 1 d .
H10A H 0.5967 0.5807 -0.0169 0.078 Uiso 1 1 calc R
C11 C 0.4913(3) 0.5098(3) 0.03229(16) 0.0532(10) Uani 1 1 d .
H11A H 0.5045 0.4407 0.0208 0.064 Uiso 1 1 calc R
C12 C 0.4170(3) 0.5277(3) 0.07265(12) 0.0367(8) Uani 1 1 d .
C13 C 0.3971(2) 0.6331(3) 0.08824(12) 0.0329(7) Uani 1 1 d .
C14 C 0.3796(4) 0.8858(3) 0.02608(15) 0.0610(11) Uani 1 1 d .
H14A H 0.3166 0.8489 0.0129 0.092 Uiso 1 1 calc R
H14B H 0.4369 0.8834 0.0003 0.092 Uiso 1 1 calc R
H14C H 0.3609 0.9586 0.0332 0.092 Uiso 1 1 calc R
C15 C 0.5197(3) 0.8910(3) 0.09789(18) 0.0665(12) Uani 1 1 d .
H15A H 0.5433 0.8579 0.1299 0.100 Uiso 1 1 calc R
H15B H 0.5015 0.9642 0.1046 0.100 Uiso 1 1 calc R
H15C H 0.5774 0.8876 0.0724 0.100 Uiso 1 1 calc R
C16 C 0.3669(3) 0.3060(3) 0.05933(13) 0.0405(8) Uani 1 1 d .
C17 C 0.2905(3) 0.2758(3) 0.02221(15) 0.0540(10) Uani 1 1 d .
H17A H 0.2227 0.3092 0.0212 0.065 Uiso 1 1 calc R
C18 C 0.3144(4) 0.1963(3) -0.01330(15) 0.0627(12) Uani 1 1 d .
H18A H 0.2628 0.1765 -0.0383 0.075 Uiso 1 1 calc R
C19 C 0.4135(4) 0.1464(3) -0.01196(16) 0.0618(12) Uani 1 1 d .
H19A H 0.4300 0.0941 -0.0366 0.074 Uiso 1 1 calc R
C20 C 0.4881(3) 0.1731(3) 0.02538(17) 0.0562(11) Uani 1 1 d .
H20A H 0.5549 0.1379 0.0266 0.067 Uiso 1 1 calc R
C21 C 0.4657(3) 0.2517(3) 0.06136(15) 0.0479(9) Uani 1 1 d .
H21A H 0.5167 0.2686 0.0871 0.057 Uiso 1 1 calc R
C22 C 0.4084(2) 0.3896(3) 0.16229(13) 0.0342(7) Uani 1 1 d .
C23 C 0.4011(3) 0.2881(3) 0.18408(15) 0.0496(9) Uani 1 1 d .
H23A H 0.3576 0.2367 0.1682 0.060 Uiso 1 1 calc R
C24 C 0.4579(3) 0.2640(4) 0.22899(17) 0.0619(12) Uani 1 1 d .
H24A H 0.4529 0.1959 0.2432 0.074 Uiso 1 1 calc R
C25 C 0.5217(4) 0.3389(4) 0.25302(16) 0.0629(12) Uani 1 1 d .
H25A H 0.5595 0.3216 0.2835 0.075 Uiso 1 1 calc R
C26 C 0.5300(3) 0.4383(4) 0.23252(16) 0.0617(11) Uani 1 1 d .
H26A H 0.5732 0.4892 0.2491 0.074 Uiso 1 1 calc R
C27 C 0.4740(3) 0.4638(3) 0.18678(13) 0.0457(8) Uani 1 1 d .
H27A H 0.4808 0.5317 0.1725 0.055 Uiso 1 1 calc R
C28 C 0.1423(2) 0.6518(2) 0.19827(12) 0.0320(7) Uani 1 1 d .
H28A H 0.1737 0.5898 0.1804 0.038 Uiso 1 1 calc R
C29 C 0.1599(3) 0.6363(2) 0.25843(11) 0.0334(7) Uani 1 1 d .
C30 C 0.2802(3) 0.6082(3) 0.26630(13) 0.0426(8) Uani 1 1 d .
H30A H 0.3255 0.6665 0.2540 0.051 Uiso 1 1 calc R
H30B H 0.2981 0.5454 0.2458 0.051 Uiso 1 1 calc R
C31 C 0.3040(3) 0.5869(3) 0.32443(15) 0.0537(10) Uani 1 1 d .
H31A H 0.3818 0.5708 0.3288 0.064 Uiso 1 1 calc R
C32 C 0.2754(3) 0.6854(4) 0.35691(15) 0.0588(11) Uani 1 1 d .
H32A H 0.2914 0.6723 0.3937 0.071 Uiso 1 1 calc R
H32B H 0.3190 0.7455 0.3453 0.071 Uiso 1 1 calc R
C33 C 0.1542(3) 0.7106(3) 0.35019(13) 0.0498(9) Uani 1 1 d .
H33A H 0.1360 0.7738 0.3710 0.060 Uiso 1 1 calc R
C34 C 0.0868(3) 0.6178(3) 0.36905(15) 0.0560(10) Uani 1 1 d .
H34A H 0.0096 0.6338 0.3652 0.067 Uiso 1 1 calc R
H34B H 0.1015 0.6043 0.4059 0.067 Uiso 1 1 calc R
C35 C 0.1161(3) 0.5198(3) 0.33641(14) 0.0525(10) Uani 1 1 d .
H35A H 0.0720 0.4593 0.3483 0.063 Uiso 1 1 calc R
C36 C 0.0909(3) 0.5421(3) 0.27825(13) 0.0449(8) Uani 1 1 d .
H36A H 0.0139 0.5585 0.2742 0.054 Uiso 1 1 calc R
H36B H 0.1069 0.4793 0.2575 0.054 Uiso 1 1 calc R
C37 C 0.2370(4) 0.4929(4) 0.34312(16) 0.0577(11) Uani 1 1 d .
H37A H 0.2528 0.4783 0.3798 0.069 Uiso 1 1 calc R
H37B H 0.2552 0.4301 0.3227 0.069 Uiso 1 1 calc R
C38 C 0.1324(3) 0.7339(3) 0.29194(13) 0.0409(8) Uani 1 1 d .
H38A H 0.0562 0.7527 0.2871 0.049 Uiso 1 1 calc R
H38B H 0.1767 0.7939 0.2807 0.049 Uiso 1 1 calc R
C39 C -0.1751(3) 0.6080(3) 0.15286(14) 0.0488(9) Uani 1 1 d .
C40 C -0.1665(4) 0.6998(4) 0.11473(17) 0.0708(12) Uani 1 1 d .
H40A H -0.2378 0.7292 0.1087 0.106 Uiso 1 1 calc R
H40B H -0.1368 0.6748 0.0821 0.106 Uiso 1 1 calc R
H40C H -0.1196 0.7536 0.1291 0.106 Uiso 1 1 calc R
C41 C -0.2206(3) 0.6426(4) 0.20540(18) 0.0795(15) Uani 1 1 d .
H41A H -0.2911 0.6746 0.2004 0.119 Uiso 1 1 calc R
H41B H -0.1721 0.6934 0.2212 0.119 Uiso 1 1 calc R
H41C H -0.2276 0.5817 0.2280 0.119 Uiso 1 1 calc R
C42 C -0.2420(3) 0.5179(4) 0.1290(2) 0.0747(14) Uani 1 1 d .
H42A H -0.3141 0.5432 0.1210 0.112 Uiso 1 1 calc R
H42B H -0.2468 0.4602 0.1536 0.112 Uiso 1 1 calc R
H42C H -0.2074 0.4935 0.0974 0.112 Uiso 1 1 calc R
Cl2 Cl 0.17331(9) 0.55807(9) 0.03030(4) 0.0641(3) Uani 1 1 d .
Cl1 Cl 0.14153(8) 0.33579(9) 0.17117(5) 0.0642(3) Uani 1 1 d .

loop_
_atom_site_aniso_label
_atom_site_aniso_U_11
_atom_site_aniso_U_22
_atom_site_aniso_U_33
_atom_site_aniso_U_23
_atom_site_aniso_U_13
_atom_site_aniso_U_12
Pd1 0.02366(11) 0.03606(13) 0.04999(14) -0.00913(12) -0.00254(12) 0.00307(11)
P1 0.0246(3) 0.0316(4) 0.0395(4) -0.0021(3) 0.0011(5) 0.0027(3)
S1 0.0260(4) 0.0438(5) 0.0544(5) -0.0099(5) -0.0032(3) -0.0004(4)
O1 0.0259(11) 0.0645(17) 0.0648(17) -0.0284(13) -0.0070(11) 0.0096(11)
O2 0.0350(12) 0.0287(12) 0.0414(11) 0.0014(9) 0.0074(11) -0.0020(11)
N1 0.0259(14) 0.0415(17) 0.0515(17) -0.0076(14) -0.0049(12) 0.0025(13)
C1 0.0316(17) 0.0343(19) 0.0348(17) -0.0033(14) -0.0065(13) -0.0038(14)
C2 0.0306(18) 0.0359(19) 0.0349(17) -0.0028(14) -0.0040(13) 0.0003(14)
C3 0.0404(19) 0.039(2) 0.0507(19) -0.0014(15) 0.0024(17) 0.0045(17)
C4 0.060(2) 0.032(2) 0.063(2) -0.0028(18) 0.0020(18) 0.0080(18)
C5 0.061(2) 0.030(2) 0.057(2) 0.0052(17) 0.0041(19) -0.0052(17)
C6 0.0381(18) 0.0324(18) 0.0454(19) 0.0028(13) 0.0001(15) -0.0039(16)
C7 0.0408(19) 0.039(2) 0.0436(19) 0.0042(16) 0.0014(15) -0.0106(16)
C8 0.0335(18) 0.041(2) 0.045(2) 0.0046(16) 0.0052(15) -0.0044(16)
C9 0.060(3) 0.047(2) 0.066(3) 0.012(2) 0.023(2) -0.009(2)
C10 0.061(3) 0.059(3) 0.076(3) 0.007(2) 0.038(2) 0.004(2)
C11 0.052(2) 0.042(2) 0.066(2) -0.0003(18) 0.021(2) 0.0032(18)
C12 0.0292(16) 0.038(2) 0.0425(18) 0.0013(15) 0.0042(13) 0.0032(15)
C13 0.0231(15) 0.0386(19) 0.0370(18) 0.0004(14) 0.0002(13) -0.0002(14)
C14 0.075(3) 0.055(3) 0.054(2) 0.011(2) 0.009(2) 0.003(2)
C15 0.058(2) 0.073(3) 0.069(3) -0.012(2) 0.006(2) -0.029(2)
C16 0.038(2) 0.041(2) 0.0423(19) -0.0042(15) 0.0052(15) 0.0037(15)
C17 0.058(2) 0.051(2) 0.053(2) -0.0102(19) -0.0095(19) 0.016(2)
C18 0.083(3) 0.057(3) 0.048(2) -0.0154(19) -0.013(2) 0.014(2)
C19 0.094(3) 0.041(2) 0.050(2) -0.0070(19) 0.021(2) 0.012(2)
C20 0.056(3) 0.040(2) 0.073(3) -0.006(2) 0.019(2) 0.0127(19)
C21 0.0358(19) 0.045(2) 0.063(2) -0.0074(18) 0.0061(18) 0.0060(17)
C22 0.0226(15) 0.0371(19) 0.0430(18) -0.0006(15) 0.0043(14) 0.0034(14)
C23 0.038(2) 0.049(2) 0.062(2) 0.0085(19) 0.0019(18) -0.0003(18)
C24 0.050(2) 0.072(3) 0.064(3) 0.029(2) 0.004(2) 0.014(2)
C25 0.056(3) 0.087(4) 0.046(2) 0.010(2) -0.0041(19) 0.027(3)
C26 0.050(2) 0.071(3) 0.064(2) -0.018(2) -0.0157(19) 0.014(2)
C27 0.0403(18) 0.044(2) 0.052(2) -0.0010(19) -0.0073(16) 0.0066(19)
C28 0.0227(16) 0.0306(17) 0.0428(17) -0.0031(13) 0.0022(13) 0.0002(13)
C29 0.0241(14) 0.0356(17) 0.0405(16) -0.0033(13) -0.0020(15) -0.0023(15)
C30 0.0275(17) 0.051(2) 0.050(2) 0.0032(17) 0.0006(15) 0.0048(16)
C31 0.0292(19) 0.074(3) 0.058(2) 0.010(2) -0.0058(16) 0.0038(17)
C32 0.051(2) 0.079(3) 0.046(2) 0.003(2) -0.0125(18) -0.016(2)
C33 0.056(2) 0.054(2) 0.0391(18) -0.0082(16) 0.0047(19) 0.005(2)
C34 0.049(2) 0.078(3) 0.042(2) 0.003(2) 0.0027(18) 0.001(2)
C35 0.045(2) 0.060(3) 0.052(2) 0.0145(19) -0.0017(17) -0.0135(18)
C36 0.0375(18) 0.046(2) 0.051(2) 0.0021(19) -0.0003(15) -0.0072(19)
C37 0.059(3) 0.060(3) 0.055(2) 0.013(2) -0.005(2) 0.010(2)
C38 0.038(2) 0.040(2) 0.0443(19) -0.0039(15) 0.0027(15) 0.0040(15)
C39 0.0256(18) 0.060(2) 0.061(2) -0.0177(18) -0.0012(17) 0.0054(17)
C40 0.052(2) 0.078(3) 0.083(3) -0.008(2) -0.015(2) 0.023(2)
C41 0.045(2) 0.119(4) 0.075(3) -0.031(3) 0.011(2) 0.013(3)
C42 0.0303(19) 0.084(4) 0.110(3) -0.033(3) -0.010(2) -0.002(2)
Cl2 0.0509(5) 0.0723(7) 0.0691(6) 0.0180(5) -0.0178(5) 0.0074(6)
Cl1 0.0412(6) 0.0621(7) 0.0892(7) 0.0181(5) 0.0173(5) -0.0020(5)

loop_
_atom_type_symbol
_atom_type_description
_atom_type_scat_dispersion_real
_atom_type_scat_dispersion_imag
_atom_type_scat_source
C C 0.0033 0.0016 'International Tables Vol C Tables 4.2.6.8 and 6.1.1.4'
H H 0.0000 0.0000 'International Tables Vol C Tables 4.2.6.8 and 6.1.1.4'
N N 0.0061 0.0033 'International Tables Vol C Tables 4.2.6.8 and 6.1.1.4'
O O 0.0106 0.0060 'International Tables Vol C Tables 4.2.6.8 and 6.1.1.4'
P P 0.1023 0.0942 'International Tables Vol C Tables 4.2.6.8 and 6.1.1.4'
S S 0.1246 0.1234 'International Tables Vol C Tables 4.2.6.8 and 6.1.1.4'
Cl Cl 0.1484 0.1585 'International Tables Vol C Tables 4.2.6.8 and 6.1.1.4'
Pd Pd -0.9988 1.0072 'International Tables Vol C Tables 4.2.6.8 and 6.1.1.4'

loop_
_geom_angle_atom_site_label_1
_geom_angle_atom_site_label_2
_geom_angle_atom_site_label_3
_geom_angle
O1 Pd1 P1 172.82(7)
O1 Pd1 Cl1 92.82(8)
P1 Pd1 Cl1 90.02(3)
O1 Pd1 Cl2 86.85(8)
P1 Pd1 Cl2 91.30(4)
Cl1 Pd1 Cl2 171.62(4)
C16 P1 C22 104.66(16)
C16 P1 C12 104.80(15)
C22 P1 C12 104.15(15)
C16 P1 Pd1 112.34(11)
C22 P1 Pd1 117.68(10)
C12 P1 Pd1 112.06(11)
O1 S1 N1 110.45(14)
O1 S1 C39 102.49(15)
N1 S1 C39 97.50(15)
S1 O1 Pd1 116.62(13)
C13 O2 C1 119.0(2)
C28 N1 S1 119.0(2)
C28 N1 H1A 120.5
S1 N1 H1A 120.5
O2 C1 C6 121.6(3)
O2 C1 C2 116.8(3)
C6 C1 C2 121.6(3)
C3 C2 C1 117.9(3)
C3 C2 C28 119.6(3)
C1 C2 C28 122.4(3)
C4 C3 C2 121.7(3)
C4 C3 H3A 119.1
C2 C3 H3A 119.1
C3 C4 C5 119.3(3)
C3 C4 H4A 120.4
C5 C4 H4A 120.4
C4 C5 C6 121.4(3)
C4 C5 H5A 119.3
C6 C5 H5A 119.3
C5 C6 C1 118.0(3)
C5 C6 C7 119.5(3)
C1 C6 C7 122.4(3)
C8 C7 C6 111.1(3)
C8 C7 C14 107.7(3)
C6 C7 C14 108.3(3)
C8 C7 C15 109.8(3)
C6 C7 C15 110.2(3)
C14 C7 C15 109.7(3)
C9 C8 C13 117.2(3)
C9 C8 C7 121.1(3)
C13 C8 C7 121.7(3)
C10 C9 C8 122.4(4)
C10 C9 H9A 118.8
C8 C9 H9A 118.8
C9 C10 C11 119.9(4)
C9 C10 H10A 120.0
C11 C10 H10A 120.0
C10 C11 C12 120.5(4)
C10 C11 H11A 119.8
C12 C11 H11A 119.8
C11 C12 C13 118.4(3)
C11 C12 P1 121.2(3)
C13 C12 P1 120.2(2)
O2 C13 C8 122.9(3)
O2 C13 C12 115.6(3)
C8 C13 C12 121.5(3)
C7 C14 H14A 109.5
C7 C14 H14B 109.5
H14A C14 H14B 109.5
C7 C14 H14C 109.5
H14A C14 H14C 109.5
H14B C14 H14C 109.5
C7 C15 H15A 109.5
C7 C15 H15B 109.5
H15A C15 H15B 109.5
C7 C15 H15C 109.5
H15A C15 H15C 109.5
H15B C15 H15C 109.5
C17 C16 C21 118.7(3)
C17 C16 P1 119.1(3)
C21 C16 P1 122.1(3)
C18 C17 C16 120.2(4)
C18 C17 H17A 119.9
C16 C17 H17A 119.9
C19 C18 C17 120.3(4)
C19 C18 H18A 119.9
C17 C18 H18A 119.9
C20 C19 C18 120.0(4)
C20 C19 H19A 120.0
C18 C19 H19A 120.0
C19 C20 C21 120.6(4)
C19 C20 H20A 119.7
C21 C20 H20A 119.7
C20 C21 C16 120.1(4)
C20 C21 H21A 119.9
C16 C21 H21A 119.9
C27 C22 C23 118.4(3)
C27 C22 P1 121.6(3)
C23 C22 P1 119.9(3)
C24 C23 C22 120.1(4)
C24 C23 H23A 119.9
C22 C23 H23A 119.9
C25 C24 C23 120.7(4)
C25 C24 H24A 119.7
C23 C24 H24A 119.7
C26 C25 C24 120.3(4)
C26 C25 H25A 119.9
C24 C25 H25A 119.9
C25 C26 C27 119.8(4)
C25 C26 H26A 120.1
C27 C26 H26A 120.1
C22 C27 C26 120.7(4)
C22 C27 H27A 119.6
C26 C27 H27A 119.6
N1 C28 C2 105.5(2)
N1 C28 C29 113.0(2)
C2 C28 C29 115.3(3)
N1 C28 H28A 107.6
C2 C28 H28A 107.6
C29 C28 H28A 107.6
C30 C29 C38 108.9(3)
C30 C29 C36 108.0(3)
C38 C29 C36 108.2(3)
C30 C29 C28 106.9(3)
C38 C29 C28 114.6(3)
C36 C29 C28 110.0(2)
C29 C30 C31 110.5(3)
C29 C30 H30A 109.5
C31 C30 H30A 109.5
C29 C30 H30B 109.5
C31 C30 H30B 109.5
H30A C30 H30B 108.1
C37 C31 C32 109.7(3)
C37 C31 C30 109.7(3)
C32 C31 C30 109.8(3)
C37 C31 H31A 109.2
C32 C31 H31A 109.2
C30 C31 H31A 109.2
C33 C32 C31 109.2(3)
C33 C32 H32A 109.8
C31 C32 H32A 109.8
C33 C32 H32B 109.8
C31 C32 H32B 109.8
H32A C32 H32B 108.3
C34 C33 C32 109.7(3)
C34 C33 C38 111.1(3)
C32 C33 C38 108.5(3)
C34 C33 H33A 109.2
C32 C33 H33A 109.2
C38 C33 H33A 109.2
C33 C34 C35 108.7(3)
C33 C34 H34A 109.9
C35 C34 H34A 109.9
C33 C34 H34B 109.9
C35 C34 H34B 109.9
H34A C34 H34B 108.3
C37 C35 C34 110.2(3)
C37 C35 C36 110.0(3)
C34 C35 C36 109.2(3)
C37 C35 H35A 109.1
C34 C35 H35A 109.1
C36 C35 H35A 109.1
C35 C36 C29 110.2(3)
C35 C36 H36A 109.6
C29 C36 H36A 109.6
C35 C36 H36B 109.6
C29 C36 H36B 109.6
H36A C36 H36B 108.1
C31 C37 C35 108.5(3)
C31 C37 H37A 110.0
C35 C37 H37A 110.0
C31 C37 H37B 110.0
C35 C37 H37B 110.0
H37A C37 H37B 108.4
C29 C38 C33 110.3(3)
C29 C38 H38A 109.6
C33 C38 H38A 109.6
C29 C38 H38B 109.6
C33 C38 H38B 109.6
H38A C38 H38B 108.1
C40 C39 C41 112.0(4)
C40 C39 C42 110.4(3)
C41 C39 C42 111.5(4)
C40 C39 S1 111.6(3)
C41 C39 S1 106.6(3)
C42 C39 S1 104.4(3)
C39 C40 H40A 109.5
C39 C40 H40B 109.5
H40A C40 H40B 109.5
C39 C40 H40C 109.5
H40A C40 H40C 109.5
H40B C40 H40C 109.5
C39 C41 H41A 109.5
C39 C41 H41B 109.5
H41A C41 H41B 109.5
C39 C41 H41C 109.5
H41A C41 H41C 109.5
H41B C41 H41C 109.5
C39 C42 H42A 109.5
C39 C42 H42B 109.5
H42A C42 H42B 109.5
C39 C42 H42C 109.5
H42A C42 H42C 109.5
H42B C42 H42C 109.5

loop_
_geom_bond_atom_site_label_1
_geom_bond_atom_site_label_2
_geom_bond_distance
Pd1 O1 2.158(2)
Pd1 P1 2.2110(8)
Pd1 Cl1 2.2805(11)
Pd1 Cl2 2.2911(10)
P1 C16 1.805(3)
P1 C22 1.817(3)
P1 C12 1.818(3)
S1 O1 1.514(3)
S1 N1 1.649(3)
S1 C39 1.847(4)
O2 C13 1.379(4)
O2 C1 1.390(4)
N1 C28 1.499(4)
N1 H1A 0.8600
C1 C6 1.394(4)
C1 C2 1.396(4)
C2 C3 1.383(5)
C2 C28 1.530(4)
C3 C4 1.374(5)
C3 H3A 0.9300
C4 C5 1.381(5)
C4 H4A 0.9300
C5 C6 1.383(5)
C5 H5A 0.9300
C6 C7 1.518(5)
C7 C8 1.513(5)
C7 C14 1.528(5)
C7 C15 1.537(5)
C8 C9 1.386(5)
C8 C13 1.388(5)
C9 C10 1.361(6)
C9 H9A 0.9300
C10 C11 1.371(5)
C10 H10A 0.9300
C11 C12 1.390(5)
C11 H11A 0.9300
C12 C13 1.403(5)
C14 H14A 0.9600
C14 H14B 0.9600
C14 H14C 0.9600
C15 H15A 0.9600
C15 H15B 0.9600
C15 H15C 0.9600
C16 C17 1.382(5)
C16 C21 1.389(5)
C17 C18 1.378(5)
C17 H17A 0.9300
C18 C19 1.366(6)
C18 H18A 0.9300
C19 C20 1.360(6)
C19 H19A 0.9300
C20 C21 1.373(5)
C20 H20A 0.9300
C21 H21A 0.9300
C22 C27 1.380(5)
C22 C23 1.392(5)
C23 C24 1.371(5)
C23 H23A 0.9300
C24 C25 1.367(6)
C24 H24A 0.9300
C25 C26 1.357(6)
C25 H25A 0.9300
C26 C27 1.388(5)
C26 H26A 0.9300
C27 H27A 0.9300
C28 C29 1.558(4)
C28 H28A 0.9800
C29 C30 1.528(4)
C29 C38 1.531(4)
C29 C36 1.538(5)
C30 C31 1.531(5)
C30 H30A 0.9700
C30 H30B 0.9700
C31 C37 1.514(6)
C31 C32 1.527(6)
C31 H31A 0.9800
C32 C33 1.527(6)
C32 H32A 0.9700
C32 H32B 0.9700
C33 C34 1.506(5)
C33 C38 1.534(5)
C33 H33A 0.9800
C34 C35 1.528(6)
C34 H34A 0.9700
C34 H34B 0.9700
C35 C37 1.527(5)
C35 C36 1.538(5)
C35 H35A 0.9800
C36 H36A 0.9700
C36 H36B 0.9700
C37 H37A 0.9700
C37 H37B 0.9700
C38 H38A 0.9700
C38 H38B 0.9700
C39 C40 1.510(6)
C39 C41 1.512(5)
C39 C42 1.524(5)
C40 H40A 0.9600
C40 H40B 0.9600
C40 H40C 0.9600
C41 H41A 0.9600
C41 H41B 0.9600
C41 H41C 0.9600
C42 H42A 0.9600
C42 H42B 0.9600
C42 H42C 0.9600

loop_
_geom_torsion_atom_site_label_1
_geom_torsion_atom_site_label_2
_geom_torsion_atom_site_label_3
_geom_torsion_atom_site_label_4
_geom_torsion
O1 Pd1 P1 C16 -160.7(6)
Cl1 Pd1 P1 C16 85.90(13)
Cl2 Pd1 P1 C16 -85.82(13)
O1 Pd1 P1 C22 77.6(6)
Cl1 Pd1 P1 C22 -35.74(13)
Cl2 Pd1 P1 C22 152.54(13)
O1 Pd1 P1 C12 -43.1(6)
Cl1 Pd1 P1 C12 -156.42(12)
Cl2 Pd1 P1 C12 31.85(12)
N1 S1 O1 Pd1 68.26(19)
C39 S1 O1 Pd1 171.28(17)
P1 Pd1 O1 S1 -59.7(7)
Cl1 Pd1 O1 S1 53.50(16)
Cl2 Pd1 O1 S1 -134.89(16)
O1 S1 N1 C28 -73.4(3)
C39 S1 N1 C28 -179.8(2)
C13 O2 C1 C6 -11.6(4)
C13 O2 C1 C2 167.5(3)
O2 C1 C2 C3 -179.1(3)
C6 C1 C2 C3 0.1(5)
O2 C1 C2 C28 -3.2(4)
C6 C1 C2 C28 176.0(3)
C1 C2 C3 C4 -1.9(5)
C28 C2 C3 C4 -177.9(3)
C2 C3 C4 C5 1.7(6)
C3 C4 C5 C6 0.3(6)
C4 C5 C6 C1 -2.0(5)
C4 C5 C6 C7 176.9(3)
O2 C1 C6 C5 -179.1(3)
C2 C1 C6 C5 1.8(5)
O2 C1 C6 C7 2.1(5)
C2 C1 C6 C7 -177.0(3)
C5 C6 C7 C8 -173.9(3)
C1 C6 C7 C8 4.8(4)
C5 C6 C7 C14 -55.9(4)
C1 C6 C7 C14 122.9(4)
C5 C6 C7 C15 64.1(4)
C1 C6 C7 C15 -117.1(4)
C6 C7 C8 C9 174.2(3)
C14 C7 C8 C9 55.8(5)
C15 C7 C8 C9 -63.6(5)
C6 C7 C8 C13 -2.7(5)
C14 C7 C8 C13 -121.1(4)
C15 C7 C8 C13 119.4(4)
C13 C8 C9 C10 2.2(6)
C7 C8 C9 C10 -174.9(4)
C8 C9 C10 C11 0.4(7)
C9 C10 C11 C12 -2.3(7)
C10 C11 C12 C13 1.4(6)
C10 C11 C12 P1 176.2(3)
C16 P1 C12 C11 -8.1(3)
C22 P1 C12 C11 101.6(3)
Pd1 P1 C12 C11 -130.1(3)
C16 P1 C12 C13 166.6(3)
C22 P1 C12 C13 -83.7(3)
Pd1 P1 C12 C13 44.5(3)
C1 O2 C13 C8 14.0(4)
C1 O2 C13 C12 -166.5(3)
C9 C8 C13 O2 176.4(3)
C7 C8 C13 O2 -6.6(5)
C9 C8 C13 C12 -3.1(5)
C7 C8 C13 C12 174.0(3)
C11 C12 C13 O2 -178.1(3)
P1 C12 C13 O2 7.0(4)
C11 C12 C13 C8 1.4(5)
P1 C12 C13 C8 -173.5(3)
C22 P1 C16 C17 149.2(3)
C12 P1 C16 C17 -101.5(3)
Pd1 P1 C16 C17 20.4(3)
C22 P1 C16 C21 -34.4(3)
C12 P1 C16 C21 74.9(3)
Pd1 P1 C16 C21 -163.2(3)
C21 C16 C17 C18 -2.6(6)
P1 C16 C17 C18 173.9(3)
C16 C17 C18 C19 0.3(6)
C17 C18 C19 C20 1.7(7)
C18 C19 C20 C21 -1.3(6)
C19 C20 C21 C16 -1.1(6)
C17 C16 C21 C20 3.1(6)
P1 C16 C21 C20 -173.4(3)
C16 P1 C22 C27 132.0(3)
C12 P1 C22 C27 22.3(3)
Pd1 P1 C22 C27 -102.4(3)
C16 P1 C22 C23 -44.4(3)
C12 P1 C22 C23 -154.2(3)
Pd1 P1 C22 C23 81.1(3)
C27 C22 C23 C24 0.3(5)
P1 C22 C23 C24 176.9(3)
C22 C23 C24 C25 0.3(6)
C23 C24 C25 C26 -0.3(6)
C24 C25 C26 C27 -0.4(6)
C23 C22 C27 C26 -1.0(5)
P1 C22 C27 C26 -177.5(3)
C25 C26 C27 C22 1.0(6)
S1 N1 C28 C2 140.9(2)
S1 N1 C28 C29 -92.2(3)
C3 C2 C28 N1 52.8(4)
C1 C2 C28 N1 -123.0(3)
C3 C2 C28 C29 -72.6(4)
C1 C2 C28 C29 111.6(3)
N1 C28 C29 C30 168.4(3)
C2 C28 C29 C30 -70.2(3)
N1 C28 C29 C38 -70.9(3)
C2 C28 C29 C38 50.6(4)
N1 C28 C29 C36 51.3(3)
C2 C28 C29 C36 172.8(3)
C38 C29 C30 C31 58.0(4)
C36 C29 C30 C31 -59.3(4)
C28 C29 C30 C31 -177.7(3)
C29 C30 C31 C37 61.6(4)
C29 C30 C31 C32 -58.9(4)
C37 C31 C32 C33 -60.3(4)
C30 C31 C32 C33 60.3(4)
C31 C32 C33 C34 60.4(4)
C31 C32 C33 C38 -61.1(4)
C32 C33 C34 C35 -60.2(4)
C38 C33 C34 C35 59.7(4)
C33 C34 C35 C37 60.7(4)
C33 C34 C35 C36 -60.3(4)
C37 C35 C36 C29 -59.8(4)
C34 C35 C36 C29 61.3(4)
C30 C29 C36 C35 58.3(4)
C38 C29 C36 C35 -59.4(4)
C28 C29 C36 C35 174.7(3)
C32 C31 C37 C35 60.0(4)
C30 C31 C37 C35 -60.6(4)
C34 C35 C37 C31 -60.4(4)
C36 C35 C37 C31 60.1(4)
C30 C29 C38 C33 -59.5(4)
C36 C29 C38 C33 57.7(4)
C28 C29 C38 C33 -179.2(3)
C34 C33 C38 C29 -59.3(4)
C32 C33 C38 C29 61.3(4)
O1 S1 C39 C40 -59.7(3)
N1 S1 C39 C40 53.3(3)
O1 S1 C39 C41 177.8(3)
N1 S1 C39 C41 -69.3(3)
O1 S1 C39 C42 59.6(3)
N1 S1 C39 C42 172.5(3)
